data_7133934
loop_
_publ_author_name
'Yadav, Pushpendra'
'Chatterjee, Deblina'
'Bhowmick, Suman'
'Tiwari, Khushboo'
'Awasthi, Annapurna'
'Tiwari, Dharmendra Kumar'

_publ_section_title
;
 Autocatalytic and DMSO-promoted regioselective synthesis of
 pyrimidine-fused quinolines from anilines and barbituric acids.
;
_journal_issue 87
_journal_name_full 'Chemical communications (Cambridge, England)'
_journal_page_first 12746
_journal_page_last 12749
_journal_paper_doi 10.1039/d4cc04044a
_journal_volume 60
_journal_year 2024
_chemical_formula_moiety 'C13 H11 N3 O2'
_chemical_formula_sum 'C13 H11 N3 O2'
_chemical_formula_weight 241.25
_space_group_crystal_system triclinic
_space_group_IT_number 2
_space_group_name_Hall '-P 1'
_space_group_name_H-M_alt 'P -1'
_atom_sites_solution_hydrogens geom
_audit_creation_date 2024-03-31
_audit_creation_method
;
Olex2 1.5
(compiled 2023.08.24 svn.re1ec1418 for OlexSys, GUI svn.r6817)
;
_audit_update_record
;
2024-05-29 deposited with the CCDC.	2024-10-06 downloaded from the CCDC.
;
_cell_angle_alpha 81.615(13)
_cell_angle_beta 82.031(12)
_cell_angle_gamma 80.082(14)
_cell_formula_units_Z 4
_cell_length_a 8.252(2)
_cell_length_b 10.694(3)
_cell_length_c 12.745(3)
_cell_measurement_reflns_used 1504
_cell_measurement_temperature 100.00
_cell_measurement_theta_max 25.18
_cell_measurement_theta_min 2.38
_cell_volume 1088.6(5)
_computing_cell_refinement 'SAINT V8.40B (?, 2016)'
_computing_data_reduction 'SAINT V8.40B (?, 2016)'
_computing_molecular_graphics 'Olex2 1.5 (Dolomanov et al., 2009)'
_computing_publication_material 'Olex2 1.5 (Dolomanov et al., 2009)'
_computing_structure_refinement 'SHELXL 2018/3 (Sheldrick, 2015)'
_diffrn_ambient_temperature 100.00
_diffrn_measured_fraction_theta_full 0.988
_diffrn_measured_fraction_theta_max 0.981
_diffrn_measurement_device_type 'Bruker APEX-II CCD'
_diffrn_measurement_method '\f and \w scans'
_diffrn_radiation_type MoK\a
_diffrn_radiation_wavelength 0.71073
_diffrn_reflns_av_unetI/netI 0.1824
_diffrn_reflns_Laue_measured_fraction_full 0.988
_diffrn_reflns_Laue_measured_fraction_max 0.981
_diffrn_reflns_limit_h_max 10
_diffrn_reflns_limit_h_min -10
_diffrn_reflns_limit_k_max 13
_diffrn_reflns_limit_k_min -13
_diffrn_reflns_limit_l_max 15
_diffrn_reflns_limit_l_min -15
_diffrn_reflns_number 4193
_diffrn_reflns_point_group_measured_fraction_full 0.988
_diffrn_reflns_point_group_measured_fraction_max 0.981
_diffrn_reflns_theta_full 25.242
_diffrn_reflns_theta_max 26.036
_diffrn_reflns_theta_min 2.377
_diffrn_source_current 1.0
_diffrn_source_power 0.05
_diffrn_source_voltage 50.0
_diffrn_standards_number 0
_exptl_absorpt_coefficient_mu 0.103
_exptl_absorpt_correction_T_max 0.6271
_exptl_absorpt_correction_T_min 0.5685
_exptl_absorpt_correction_type numerical
_exptl_absorpt_process_details
;
SADABS-2016/2 (Bruker,2016/2) was used for absorption correction.
wR2(int) was 0.1671 before and 0.1281 after correction.
The Ratio of minimum to maximum transmission is 0.9066.
The \l/2 correction factor is Not present.
;
_exptl_crystal_colour 'clear colourless'
_exptl_crystal_colour_lustre clear
_exptl_crystal_colour_primary colourless
_exptl_crystal_density_diffrn 1.472
_exptl_crystal_description block
_exptl_crystal_F_000 504
_exptl_crystal_size_max 0.368
_exptl_crystal_size_mid 0.285
_exptl_crystal_size_min 0.166
_refine_diff_density_max 0.320
_refine_diff_density_min -0.323
_refine_diff_density_rms 0.081
_refine_ls_extinction_coef 0.35(4)
_refine_ls_extinction_expression Fc^*^=kFc[1+0.001xFc^2^\l^3^/sin(2\q)]^-1/4^
_refine_ls_extinction_method 'SHELXL-2018/3 (Sheldrick 2018)'
_refine_ls_goodness_of_fit_ref 1.060
_refine_ls_hydrogen_treatment constr
_refine_ls_matrix_type full
_refine_ls_number_parameters 331
_refine_ls_number_reflns 4193
_refine_ls_number_restraints 0
_refine_ls_restrained_S_all 1.060
_refine_ls_R_factor_all 0.1704
_refine_ls_R_factor_gt 0.1079
_refine_ls_shift/su_max 0.000
_refine_ls_shift/su_mean 0.000
_refine_ls_structure_factor_coef Fsqd
_refine_ls_weighting_details 'w=1/[\s^2^(Fo^2^)+(0.0750P)^2^+0.7036P] where P=(Fo^2^+2Fc^2^)/3'
_refine_ls_weighting_scheme calc
_refine_ls_wR_factor_gt 0.2378
_refine_ls_wR_factor_ref 0.2694
_reflns_Friedel_coverage 0.000
_reflns_number_gt 2392
_reflns_number_total 4193
_reflns_threshold_expression 'I > 2\s(I)'
_cod_data_source_file d4cc04044a2.cif
_cod_data_source_block tri1_a_tw
_cod_original_cell_volume 1088.5(5)
_cod_database_code 7133934
_shelx_shelxl_version_number 2018/3
_shelx_space_group_comment
;
The symmetry employed for this shelxl refinement is uniquely defined
by the following loop, which should always be used as a source of
symmetry information in preference to the above space-group names.
They are only intended as comments.
;
_shelx_estimated_absorpt_t_max 0.983
_shelx_estimated_absorpt_t_min 0.963
_olex2_refinement_description
;
1. Twinned data refinement
 Scales: 0.552(5)
 0.448(5)
2. Fixed Uiso
 At 1.2 times of:
  All C(H) groups
 At 1.5 times of:
  All C(H,H,H) groups
3.a Aromatic/amide H refined with riding coordinates:
 C19(H19), C1(H1), C5(H5), C20(H20), C7(H7), C18(H18), C2(H2), C6(H6),
 C15(H15), C14(H14)
3.b Idealised Me refined as rotating group:
 C26(H26A,H26B,H26C), C13(H13A,H13B,H13C), C25(H25A,H25B,H25C), C12(H12A,H12B,
 H12C)
;
_olex2_submission_special_instructions 'No special instructions were received'

loop_
_space_group_symop_operation_xyz
'x, y, z'
'-x, -y, -z'

loop_
_atom_site_label
_atom_site_type_symbol
_atom_site_fract_x
_atom_site_fract_y
_atom_site_fract_z
_atom_site_U_iso_or_equiv
_atom_site_adp_type
_atom_site_occupancy
_atom_site_site_symmetry_order
_atom_site_calc_flag
_atom_site_refinement_flags_posn
_atom_site_refinement_flags_adp
_atom_site_refinement_flags_occupancy
_atom_site_disorder_assembly
_atom_site_disorder_group
O3 O 0.7824(4) 0.9539(3) 0.5102(2) 0.0290(9) Uani 1 1 d . . . . .
O4 O 0.5941(4) 0.6148(3) 0.4171(2) 0.0310(9) Uani 1 1 d . . . . .
O2 O 0.5351(4) 0.1525(3) 0.8386(2) 0.0300(9) Uani 1 1 d . . . . .
O1 O 0.8759(4) 0.1125(3) 1.0965(2) 0.0317(9) Uani 1 1 d . . . . .
N5 N 0.8856(4) 0.7565(3) 0.5868(3) 0.0224(9) Uani 1 1 d . . . . .
N3 N 0.7076(5) 0.1327(4) 0.9672(3) 0.0262(9) Uani 1 1 d . . . . .
N2 N 0.7910(4) 0.3132(4) 1.0189(3) 0.0229(9) Uani 1 1 d . . . . .
N6 N 0.6919(4) 0.7854(3) 0.4611(3) 0.0233(9) Uani 1 1 d . . . . .
N4 N 0.9726(4) 0.5571(4) 0.6780(3) 0.0227(9) Uani 1 1 d . . . . .
N1 N 0.7106(4) 0.5184(4) 0.9364(3) 0.0231(9) Uani 1 1 d . . . . .
C24 C 0.7878(6) 0.8389(4) 0.5199(3) 0.0227(10) Uani 1 1 d . . . . .
C11 C 0.6118(5) 0.2040(4) 0.8919(3) 0.0234(11) Uani 1 1 d . . . . .
C16 C 0.9697(5) 0.4279(4) 0.6938(3) 0.0216(10) Uani 1 1 d . . . . .
C19 C 0.9728(6) 0.1620(5) 0.7344(4) 0.0302(12) Uani 1 1 d . . . . .
H19 H 0.974939 0.072111 0.748735 0.036 Uiso 1 1 calc R U . . .
C3 C 0.6247(5) 0.5984(4) 0.8623(3) 0.0228(11) Uani 1 1 d . . . . .
C1 C 0.5459(6) 0.8140(5) 0.7796(4) 0.0313(12) Uani 1 1 d . . . . .
H1 H 0.550099 0.902983 0.774480 0.038 Uiso 1 1 calc R U . . .
C9 C 0.7045(5) 0.3952(4) 0.9435(3) 0.0219(10) Uani 1 1 d . . . . .
C22 C 0.8826(5) 0.6249(4) 0.6057(3) 0.0227(11) Uani 1 1 d . . . . .
C5 C 0.4466(5) 0.6435(4) 0.7185(3) 0.0239(11) Uani 1 1 d . . . . .
H5 H 0.384145 0.614204 0.672361 0.029 Uiso 1 1 calc R U . . .
C20 C 0.7817(5) 0.4446(4) 0.5627(3) 0.0236(11) Uani 1 1 d . . . . .
H20 H 0.716638 0.407789 0.523156 0.028 Uiso 1 1 calc R U . . .
C4 C 0.5314(5) 0.5540(4) 0.7938(3) 0.0241(11) Uani 1 1 d . . . . .
C23 C 0.6822(5) 0.6565(4) 0.4699(3) 0.0224(11) Uani 1 1 d . . . . .
C10 C 0.7978(5) 0.1832(5) 1.0324(3) 0.0247(11) Uani 1 1 d . . . . .
C26 C 0.9918(6) 0.8144(5) 0.6437(4) 0.0294(11) Uani 1 1 d . . . . .
H26A H 1.022210 0.892209 0.600308 0.044 Uiso 1 1 calc R U . . .
H26B H 1.092375 0.753401 0.656549 0.044 Uiso 1 1 calc R U . . .
H26C H 0.931602 0.836038 0.712144 0.044 Uiso 1 1 calc R U . . .
C7 C 0.5267(5) 0.4217(4) 0.8052(3) 0.0232(11) Uani 1 1 d . . . . .
H7 H 0.465276 0.388036 0.761162 0.028 Uiso 1 1 calc R U . . .
C21 C 0.7832(5) 0.5731(4) 0.5460(3) 0.0227(11) Uani 1 1 d . . . . .
C18 C 0.8801(6) 0.2316(4) 0.6596(4) 0.0290(12) Uani 1 1 d . . . . .
H18 H 0.818082 0.190149 0.621569 0.035 Uiso 1 1 calc R U . . .
C2 C 0.6296(6) 0.7311(5) 0.8527(4) 0.0295(12) Uani 1 1 d . . . . .
H2 H 0.691714 0.762724 0.897628 0.035 Uiso 1 1 calc R U . . .
C6 C 0.4536(6) 0.7701(5) 0.7116(4) 0.0303(12) Uani 1 1 d . . . . .
H6 H 0.396230 0.829060 0.660893 0.036 Uiso 1 1 calc R U . . .
C13 C 0.8934(6) 0.3649(5) 1.0827(3) 0.0297(11) Uani 1 1 d . . . . .
H13A H 1.001825 0.372263 1.041820 0.045 Uiso 1 1 calc R U . . .
H13B H 0.908311 0.307284 1.149038 0.045 Uiso 1 1 calc R U . . .
H13C H 0.838503 0.449530 1.099668 0.045 Uiso 1 1 calc R U . . .
C17 C 0.8758(6) 0.3657(4) 0.6382(3) 0.0247(11) Uani 1 1 d . . . . .
C8 C 0.6108(5) 0.3423(4) 0.8799(3) 0.0210(10) Uani 1 1 d . . . . .
C15 C 1.0649(6) 0.3529(5) 0.7717(3) 0.0291(12) Uani 1 1 d . . . . .
H15 H 1.127724 0.392544 0.810635 0.035 Uiso 1 1 calc R U . . .
C14 C 1.0661(6) 0.2230(5) 0.7909(4) 0.0316(12) Uani 1 1 d . . . . .
H14 H 1.130612 0.173284 0.842889 0.038 Uiso 1 1 calc R U . . .
C25 C 0.5924(6) 0.8745(5) 0.3874(4) 0.0337(12) Uani 1 1 d . . . . .
H25A H 0.493579 0.917059 0.427645 0.051 Uiso 1 1 calc R U . . .
H25B H 0.558939 0.827240 0.335706 0.051 Uiso 1 1 calc R U . . .
H25C H 0.658290 0.938739 0.349385 0.051 Uiso 1 1 calc R U . . .
C12 C 0.7233(6) -0.0070(5) 0.9794(4) 0.0350(13) Uani 1 1 d . . . . .
H12A H 0.661684 -0.032503 0.927744 0.053 Uiso 1 1 calc R U . . .
H12B H 0.678330 -0.037917 1.051999 0.053 Uiso 1 1 calc R U . . .
H12C H 0.840432 -0.044011 0.966772 0.053 Uiso 1 1 calc R U . . .

loop_
_atom_site_aniso_label
_atom_site_aniso_U_11
_atom_site_aniso_U_22
_atom_site_aniso_U_33
_atom_site_aniso_U_23
_atom_site_aniso_U_13
_atom_site_aniso_U_12
O3 0.0302(19) 0.0195(19) 0.0363(18) -0.0021(14) -0.0059(14) -0.0010(15)
O4 0.032(2) 0.036(2) 0.0291(17) -0.0021(15) -0.0127(14) -0.0111(16)
O2 0.036(2) 0.027(2) 0.0302(18) -0.0023(14) -0.0124(15) -0.0085(16)
O1 0.0301(19) 0.032(2) 0.0306(18) 0.0016(15) -0.0106(15) 0.0032(16)
N5 0.025(2) 0.018(2) 0.0266(19) -0.0023(16) -0.0069(16) -0.0066(17)
N3 0.024(2) 0.025(2) 0.029(2) -0.0026(17) -0.0036(16) -0.0035(17)
N2 0.019(2) 0.029(2) 0.0212(18) -0.0017(16) -0.0019(15) -0.0069(17)
N6 0.023(2) 0.024(2) 0.0205(19) 0.0011(16) -0.0028(16) -0.0019(17)
N4 0.018(2) 0.028(2) 0.0218(18) -0.0049(16) -0.0039(15) -0.0001(17)
N1 0.021(2) 0.022(2) 0.027(2) -0.0063(16) -0.0007(16) -0.0041(17)
C24 0.022(2) 0.024(3) 0.022(2) -0.0042(19) 0.0012(18) -0.007(2)
C11 0.020(2) 0.027(3) 0.021(2) -0.0003(19) 0.0015(18) -0.002(2)
C16 0.027(3) 0.020(3) 0.016(2) -0.0029(18) 0.0002(18) 0.000(2)
C19 0.031(3) 0.022(3) 0.032(3) 0.001(2) 0.006(2) 0.001(2)
C3 0.016(2) 0.029(3) 0.022(2) -0.0034(19) 0.0023(18) -0.002(2)
C1 0.031(3) 0.025(3) 0.035(3) -0.006(2) 0.003(2) 0.000(2)
C9 0.021(3) 0.023(3) 0.020(2) -0.0044(18) 0.0009(18) -0.002(2)
C22 0.017(2) 0.028(3) 0.022(2) -0.0045(19) 0.0012(19) -0.001(2)
C5 0.023(3) 0.023(3) 0.025(2) -0.0012(19) -0.0042(19) 0.002(2)
C20 0.014(2) 0.033(3) 0.023(2) -0.005(2) 0.0018(18) -0.004(2)
C4 0.021(3) 0.027(3) 0.023(2) -0.0020(19) 0.0044(18) -0.006(2)
C23 0.020(3) 0.029(3) 0.019(2) -0.0074(19) 0.0021(18) -0.005(2)
C10 0.019(3) 0.030(3) 0.025(2) -0.004(2) -0.0032(19) -0.003(2)
C26 0.032(3) 0.029(3) 0.033(2) -0.006(2) -0.010(2) -0.013(2)
C7 0.022(2) 0.028(3) 0.022(2) -0.0058(19) -0.0009(19) -0.011(2)
C21 0.014(2) 0.031(3) 0.023(2) -0.002(2) -0.0024(18) -0.005(2)
C18 0.029(3) 0.025(3) 0.031(3) -0.003(2) 0.004(2) -0.004(2)
C2 0.025(3) 0.031(3) 0.034(3) -0.008(2) 0.001(2) -0.009(2)
C6 0.029(3) 0.028(3) 0.028(2) 0.002(2) -0.003(2) 0.007(2)
C13 0.032(3) 0.035(3) 0.027(2) -0.008(2) -0.010(2) -0.008(2)
C17 0.023(3) 0.026(3) 0.023(2) -0.005(2) 0.0063(19) -0.005(2)
C8 0.018(2) 0.023(3) 0.023(2) -0.0040(19) -0.0019(18) -0.004(2)
C15 0.032(3) 0.034(3) 0.021(2) -0.007(2) -0.001(2) -0.002(2)
C14 0.031(3) 0.036(3) 0.022(2) 0.000(2) 0.003(2) 0.003(2)
C25 0.030(3) 0.031(3) 0.039(3) -0.008(2) -0.011(2) 0.007(2)
C12 0.036(3) 0.028(3) 0.042(3) 0.003(2) -0.013(2) -0.004(2)

loop_
_atom_type_symbol
_atom_type_description
_atom_type_scat_dispersion_real
_atom_type_scat_dispersion_imag
_atom_type_scat_source
C C 0.0033 0.0016 'International Tables Vol C Tables 4.2.6.8 and 6.1.1.4'
H H 0.0000 0.0000 'International Tables Vol C Tables 4.2.6.8 and 6.1.1.4'
N N 0.0061 0.0033 'International Tables Vol C Tables 4.2.6.8 and 6.1.1.4'
O O 0.0106 0.0060 'International Tables Vol C Tables 4.2.6.8 and 6.1.1.4'

loop_
_geom_angle_atom_site_label_1
_geom_angle_atom_site_label_2
_geom_angle_atom_site_label_3
_geom_angle
_geom_angle_site_symmetry_1
_geom_angle_site_symmetry_3
_geom_angle_publ_flag
C24 N5 C22 123.3(4) . . ?
C24 N5 C26 116.5(4) . . ?
C22 N5 C26 120.1(4) . . ?
C11 N3 C10 125.3(4) . . ?
C11 N3 C12 118.8(4) . . ?
C10 N3 C12 115.8(4) . . ?
C9 N2 C13 119.5(4) . . ?
C10 N2 C9 123.6(4) . . ?
C10 N2 C13 116.7(4) . . ?
C24 N6 C25 116.7(4) . . ?
C23 N6 C24 124.7(4) . . ?
C23 N6 C25 118.6(4) . . ?
C22 N4 C16 116.5(4) . . ?
C9 N1 C3 117.6(4) . . ?
O3 C24 N5 122.7(4) . . ?
O3 C24 N6 119.9(4) . . ?
N5 C24 N6 117.4(4) . . ?
O2 C11 N3 121.4(4) . . ?
O2 C11 C8 123.2(4) . . ?
N3 C11 C8 115.5(4) . . ?
N4 C16 C17 124.0(4) . . ?
N4 C16 C15 117.6(4) . . ?
C17 C16 C15 118.4(4) . . ?
C18 C19 H19 119.9 . . ?
C18 C19 C14 120.3(5) . . ?
C14 C19 H19 119.9 . . ?
N1 C3 C4 122.9(4) . . ?
N1 C3 C2 118.8(4) . . ?
C2 C3 C4 118.4(4) . . ?
C2 C1 H1 119.5 . . ?
C2 C1 C6 121.1(5) . . ?
C6 C1 H1 119.5 . . ?
N2 C9 C8 118.5(4) . . ?
N1 C9 N2 118.0(4) . . ?
N1 C9 C8 123.5(4) . . ?
N5 C22 C21 118.0(4) . . ?
N4 C22 N5 117.6(4) . . ?
N4 C22 C21 124.4(4) . . ?
C4 C5 H5 119.6 . . ?
C6 C5 H5 119.6 . . ?
C6 C5 C4 120.8(4) . . ?
C21 C20 H20 119.7 . . ?
C21 C20 C17 120.5(4) . . ?
C17 C20 H20 119.7 . . ?
C3 C4 C5 119.3(4) . . ?
C7 C4 C3 117.6(4) . . ?
C7 C4 C5 123.1(4) . . ?
O4 C23 N6 122.0(4) . . ?
O4 C23 C21 122.3(4) . . ?
N6 C23 C21 115.8(4) . . ?
O1 C10 N3 119.9(4) . . ?
O1 C10 N2 123.2(4) . . ?
N2 C10 N3 116.9(4) . . ?
N5 C26 H26A 109.5 . . ?
N5 C26 H26B 109.5 . . ?
N5 C26 H26C 109.5 . . ?
H26A C26 H26B 109.5 . . ?
H26A C26 H26C 109.5 . . ?
H26B C26 H26C 109.5 . . ?
C4 C7 H7 120.3 . . ?
C8 C7 C4 119.5(4) . . ?
C8 C7 H7 120.3 . . ?
C22 C21 C23 120.6(4) . . ?
C20 C21 C22 118.3(4) . . ?
C20 C21 C23 121.0(4) . . ?
C19 C18 H18 120.0 . . ?
C19 C18 C17 120.1(5) . . ?
C17 C18 H18 120.0 . . ?
C3 C2 H2 119.7 . . ?
C1 C2 C3 120.6(5) . . ?
C1 C2 H2 119.7 . . ?
C1 C6 H6 120.1 . . ?
C5 C6 C1 119.9(4) . . ?
C5 C6 H6 120.1 . . ?
N2 C13 H13A 109.5 . . ?
N2 C13 H13B 109.5 . . ?
N2 C13 H13C 109.5 . . ?
H13A C13 H13B 109.5 . . ?
H13A C13 H13C 109.5 . . ?
H13B C13 H13C 109.5 . . ?
C20 C17 C16 116.2(4) . . ?
C20 C17 C18 123.5(5) . . ?
C18 C17 C16 120.2(4) . . ?
C9 C8 C11 120.1(4) . . ?
C7 C8 C11 120.8(4) . . ?
C7 C8 C9 119.0(4) . . ?
C16 C15 H15 120.0 . . ?
C14 C15 C16 120.0(5) . . ?
C14 C15 H15 120.0 . . ?
C19 C14 H14 119.5 . . ?
C15 C14 C19 121.0(5) . . ?
C15 C14 H14 119.5 . . ?
N6 C25 H25A 109.5 . . ?
N6 C25 H25B 109.5 . . ?
N6 C25 H25C 109.5 . . ?
H25A C25 H25B 109.5 . . ?
H25A C25 H25C 109.5 . . ?
H25B C25 H25C 109.5 . . ?
N3 C12 H12A 109.5 . . ?
N3 C12 H12B 109.5 . . ?
N3 C12 H12C 109.5 . . ?
H12A C12 H12B 109.5 . . ?
H12A C12 H12C 109.5 . . ?
H12B C12 H12C 109.5 . . ?

loop_
_geom_bond_atom_site_label_1
_geom_bond_atom_site_label_2
_geom_bond_distance
_geom_bond_site_symmetry_2
_geom_bond_publ_flag
O3 C24 1.211(5) . ?
O4 C23 1.231(5) . ?
O2 C11 1.230(5) . ?
O1 C10 1.205(5) . ?
N5 C24 1.371(6) . ?
N5 C22 1.397(6) . ?
N5 C26 1.474(5) . ?
N3 C11 1.384(6) . ?
N3 C10 1.406(6) . ?
N3 C12 1.464(6) . ?
N2 C9 1.390(5) . ?
N2 C10 1.368(6) . ?
N2 C13 1.471(5) . ?
N6 C24 1.401(6) . ?
N6 C23 1.381(6) . ?
N6 C25 1.466(5) . ?
N4 C16 1.370(6) . ?
N4 C22 1.318(5) . ?
N1 C3 1.366(5) . ?
N1 C9 1.316(6) . ?
C11 C8 1.464(6) . ?
C16 C17 1.418(6) . ?
C16 C15 1.419(6) . ?
C19 H19 0.9500 . ?
C19 C18 1.359(6) . ?
C19 C14 1.414(7) . ?
C3 C4 1.419(6) . ?
C3 C2 1.414(6) . ?
C1 H1 0.9500 . ?
C1 C2 1.363(7) . ?
C1 C6 1.407(7) . ?
C9 C8 1.426(6) . ?
C22 C21 1.418(6) . ?
C5 H5 0.9500 . ?
C5 C4 1.420(6) . ?
C5 C6 1.354(6) . ?
C20 H20 0.9500 . ?
C20 C21 1.362(6) . ?
C20 C17 1.410(6) . ?
C4 C7 1.408(6) . ?
C23 C21 1.465(6) . ?
C26 H26A 0.9800 . ?
C26 H26B 0.9800 . ?
C26 H26C 0.9800 . ?
C7 H7 0.9500 . ?
C7 C8 1.361(6) . ?
C18 H18 0.9500 . ?
C18 C17 1.415(6) . ?
C2 H2 0.9500 . ?
C6 H6 0.9500 . ?
C13 H13A 0.9800 . ?
C13 H13B 0.9800 . ?
C13 H13C 0.9800 . ?
C15 H15 0.9500 . ?
C15 C14 1.374(7) . ?
C14 H14 0.9500 . ?
C25 H25A 0.9800 . ?
C25 H25B 0.9800 . ?
C25 H25C 0.9800 . ?
C12 H12A 0.9800 . ?
C12 H12B 0.9800 . ?
C12 H12C 0.9800 . ?

loop_
_geom_torsion_atom_site_label_1
_geom_torsion_atom_site_label_2
_geom_torsion_atom_site_label_3
_geom_torsion_atom_site_label_4
_geom_torsion
_geom_torsion_site_symmetry_1
_geom_torsion_site_symmetry_2
_geom_torsion_site_symmetry_3
_geom_torsion_site_symmetry_4
_geom_torsion_publ_flag
O4 C23 C21 C22 -179.7(4) . . . . ?
O4 C23 C21 C20 -1.0(6) . . . . ?
O2 C11 C8 C9 -179.2(4) . . . . ?
O2 C11 C8 C7 -1.9(7) . . . . ?
N5 C22 C21 C20 179.0(4) . . . . ?
N5 C22 C21 C23 -2.3(6) . . . . ?
N3 C11 C8 C9 0.0(6) . . . . ?
N3 C11 C8 C7 177.2(4) . . . . ?
N2 C9 C8 C11 -2.2(6) . . . . ?
N2 C9 C8 C7 -179.5(4) . . . . ?
N6 C23 C21 C22 0.2(6) . . . . ?
N6 C23 C21 C20 178.9(4) . . . . ?
N4 C16 C17 C20 0.1(6) . . . . ?
N4 C16 C17 C18 180.0(4) . . . . ?
N4 C16 C15 C14 179.9(4) . . . . ?
N4 C22 C21 C20 -1.1(6) . . . . ?
N4 C22 C21 C23 177.7(4) . . . . ?
N1 C3 C4 C5 -179.6(4) . . . . ?
N1 C3 C4 C7 1.1(6) . . . . ?
N1 C3 C2 C1 179.8(4) . . . . ?
N1 C9 C8 C11 179.4(4) . . . . ?
N1 C9 C8 C7 2.1(6) . . . . ?
C24 N5 C22 N4 -174.7(4) . . . . ?
C24 N5 C22 C21 5.3(6) . . . . ?
C24 N6 C23 O4 179.1(4) . . . . ?
C24 N6 C23 C21 -0.8(6) . . . . ?
C11 N3 C10 O1 179.1(4) . . . . ?
C11 N3 C10 N2 -0.7(6) . . . . ?
C16 N4 C22 N5 -179.0(3) . . . . ?
C16 N4 C22 C21 1.1(6) . . . . ?
C16 C15 C14 C19 -0.4(7) . . . . ?
C19 C18 C17 C16 0.8(6) . . . . ?
C19 C18 C17 C20 -179.4(4) . . . . ?
C3 N1 C9 N2 -179.8(3) . . . . ?
C3 N1 C9 C8 -1.3(6) . . . . ?
C3 C4 C7 C8 -0.3(6) . . . . ?
C9 N2 C10 O1 178.4(4) . . . . ?
C9 N2 C10 N3 -1.8(6) . . . . ?
C9 N1 C3 C4 -0.3(6) . . . . ?
C9 N1 C3 C2 -179.8(4) . . . . ?
C22 N5 C24 O3 174.4(4) . . . . ?
C22 N5 C24 N6 -5.8(6) . . . . ?
C22 N4 C16 C17 -0.6(6) . . . . ?
C22 N4 C16 C15 -179.6(4) . . . . ?
C5 C4 C7 C8 -179.6(4) . . . . ?
C4 C3 C2 C1 0.3(6) . . . . ?
C4 C5 C6 C1 0.0(7) . . . . ?
C4 C7 C8 C11 -178.5(4) . . . . ?
C4 C7 C8 C9 -1.2(6) . . . . ?
C23 N6 C24 O3 -176.6(4) . . . . ?
C23 N6 C24 N5 3.5(6) . . . . ?
C10 N3 C11 O2 -179.3(4) . . . . ?
C10 N3 C11 C8 1.6(6) . . . . ?
C10 N2 C9 N1 -178.3(4) . . . . ?
C10 N2 C9 C8 3.2(6) . . . . ?
C26 N5 C24 O3 -2.8(6) . . . . ?
C26 N5 C24 N6 177.0(4) . . . . ?
C26 N5 C22 N4 2.4(6) . . . . ?
C26 N5 C22 C21 -177.7(4) . . . . ?
C21 C20 C17 C16 -0.1(6) . . . . ?
C21 C20 C17 C18 -180.0(4) . . . . ?
C18 C19 C14 C15 0.1(7) . . . . ?
C2 C3 C4 C5 0.0(6) . . . . ?
C2 C3 C4 C7 -179.4(4) . . . . ?
C2 C1 C6 C5 0.2(7) . . . . ?
C6 C1 C2 C3 -0.3(7) . . . . ?
C6 C5 C4 C3 -0.1(6) . . . . ?
C6 C5 C4 C7 179.2(4) . . . . ?
C13 N2 C9 N1 -3.8(6) . . . . ?
C13 N2 C9 C8 177.7(4) . . . . ?
C13 N2 C10 O1 3.7(6) . . . . ?
C13 N2 C10 N3 -176.4(3) . . . . ?
C17 C16 C15 C14 0.8(6) . . . . ?
C17 C20 C21 C22 0.5(6) . . . . ?
C17 C20 C21 C23 -178.3(4) . . . . ?
C15 C16 C17 C20 179.2(4) . . . . ?
C15 C16 C17 C18 -1.0(6) . . . . ?
C14 C19 C18 C17 -0.3(7) . . . . ?
C25 N6 C24 O3 1.9(6) . . . . ?
C25 N6 C24 N5 -178.0(4) . . . . ?
C25 N6 C23 O4 0.6(6) . . . . ?
C25 N6 C23 C21 -179.3(4) . . . . ?
C12 N3 C11 O2 2.9(6) . . . . ?
C12 N3 C11 C8 -176.3(4) . . . . ?
C12 N3 C10 O1 -3.0(6) . . . . ?
C12 N3 C10 N2 177.2(4) . . . . ?

loop_
_twin_individual_id
_twin_individual_mass_fraction_refined
1 0.552(5)
2 0.448(5)
